data_4021363
loop_
_publ_author_name
'Xuefeng Mei'
'Adam T. August'
'Christian Wolf'

_publ_section_title
;
 Regioselective Copper-Catalyzed Amination of Chlorobenzoic Acids:
 Synthesis and Solid-State Structures of
 N-Aryl Anthranilic Acid Derivatives
;
_journal_name_full 'Journal of Organic Chemistry'
_journal_page_first 142
_journal_page_last 149
_journal_paper_doi 10.1021/jo0518809
_journal_volume 71
_journal_year 2006
_chemical_formula_moiety 'C16 H17 N O2'
_chemical_formula_sum 'C16 H17 N O2'
_chemical_formula_weight 255.31
_chemical_name_common 'N-2-isopropylphenylanthranilic acid'
_chemical_name_systematic 'N-2-isopropylphenylanthranilic acid'
_space_group_IT_number 2
_symmetry_cell_setting triclinic
_symmetry_space_group_name_Hall '-P 1'
_symmetry_space_group_name_H-M 'P -1'
_atom_sites_solution_hydrogens geom
_atom_sites_solution_primary direct
_atom_sites_solution_secondary difmap
_audit_creation_method SHELXL-97
_cell_angle_alpha 79.998(2)
_cell_angle_beta 85.875(2)
_cell_angle_gamma 62.141(2)
_cell_formula_units_Z 2
_cell_length_a 7.4585(10)
_cell_length_b 7.5891(10)
_cell_length_c 13.6653(19)
_cell_measurement_reflns_used 1818
_cell_measurement_temperature 183(2)
_cell_measurement_theta_max 26.85
_cell_measurement_theta_min 3.03
_cell_volume 673.42(16)
_computing_cell_refinement 'SAINT, Bruker'
_computing_data_collection 'SMART, Bruker'
_computing_data_reduction 'SAINT, Bruker'
_computing_molecular_graphics 'XSEED, L. Barbour (1999); http:\x-seed.net'
_computing_structure_refinement 'SHELXL-97 (Sheldrick, 1997)'
_computing_structure_solution 'SHELXS-97 (Sheldrick, 1990)'
_diffrn_ambient_temperature 183(2)
_diffrn_measured_fraction_theta_full 0.944
_diffrn_measured_fraction_theta_max 0.944
_diffrn_measurement_device_type 'SMART platform CCD, Siemens/Bruker'
_diffrn_measurement_method 'omega scans'
_diffrn_radiation_monochromator graphite
_diffrn_radiation_source 'fine-focus sealed tube'
_diffrn_radiation_type MoK\a
_diffrn_radiation_wavelength 0.71073
_diffrn_reflns_av_R_equivalents 0.0282
_diffrn_reflns_av_sigmaI/netI 0.0471
_diffrn_reflns_limit_h_max 9
_diffrn_reflns_limit_h_min -9
_diffrn_reflns_limit_k_max 10
_diffrn_reflns_limit_k_min -9
_diffrn_reflns_limit_l_max 18
_diffrn_reflns_limit_l_min -17
_diffrn_reflns_number 6018
_diffrn_reflns_theta_full 27.99
_diffrn_reflns_theta_max 27.99
_diffrn_reflns_theta_min 1.51
_exptl_absorpt_coefficient_mu 0.083
_exptl_absorpt_correction_T_max 0.9756
_exptl_absorpt_correction_T_min 0.9636
_exptl_absorpt_correction_type multi-scan
_exptl_crystal_colour clear
_exptl_crystal_density_diffrn 1.259
_exptl_crystal_density_method 'not measured'
_exptl_crystal_description plate
_exptl_crystal_F_000 272
_exptl_crystal_size_max 0.45
_exptl_crystal_size_mid 0.45
_exptl_crystal_size_min 0.30
_refine_diff_density_max 0.158
_refine_diff_density_min -0.248
_refine_diff_density_rms 0.045
_refine_ls_extinction_method none
_refine_ls_goodness_of_fit_ref 0.914
_refine_ls_hydrogen_treatment mixed
_refine_ls_matrix_type full
_refine_ls_number_parameters 174
_refine_ls_number_reflns 3054
_refine_ls_number_restraints 0
_refine_ls_restrained_S_all 0.914
_refine_ls_R_factor_all 0.0779
_refine_ls_R_factor_gt 0.0462
_refine_ls_shift/su_max 0.000
_refine_ls_shift/su_mean 0.000
_refine_ls_structure_factor_coef Fsqd
_refine_ls_weighting_details 'calc w=1/[\s^2^(Fo^2^)+(0.0698P)^2^+0.0000P] where P=(Fo^2^+2Fc^2^)/3'
_refine_ls_weighting_scheme calc
_refine_ls_wR_factor_gt 0.1125
_refine_ls_wR_factor_ref 0.1228
_reflns_number_gt 1959
_reflns_number_total 3054
_reflns_threshold_expression >2sigma(I)
_cod_data_source_file jo0518809si20050908_104935.cif
_cod_depositor_comments
;
The following automatic conversions were performed:
'_symmetry_cell_setting' value 'Triclinic' changed to 'triclinic'
according to '/home/saulius/struct/CIF-dictionaries/cif_core.dic'
dictionary named 'cif_core.dic' version 2.4.1 from
2010-06-29.

'_exptl_absorpt_correction_type' value 'multiscan' changed to
'multi-scan' according to
'/home/saulius/struct/CIF-dictionaries/cif_core.dic' dictionary named
'cif_core.dic' version 2.4.1 from 2010-06-29.

Automatic conversion script
Id: cif_fix_enum 1527 2010-12-29 10:47:43Z saulius 
;
_cod_database_code 4021363

loop_
_symmetry_equiv_pos_as_xyz
'x, y, z'
'-x, -y, -z'

loop_
_atom_site_label
_atom_site_type_symbol
_atom_site_fract_x
_atom_site_fract_y
_atom_site_fract_z
_atom_site_U_iso_or_equiv
_atom_site_adp_type
_atom_site_occupancy
_atom_site_symmetry_multiplicity
_atom_site_calc_flag
_atom_site_refinement_flags
O1 O 0.66878(15) 0.88138(16) 0.08656(8) 0.0456(3) Uani 1 1 d .
O2 O 0.56282(16) 0.73486(17) -0.00720(8) 0.0485(3) Uani 1 1 d .
H2 H 0.4805 0.8560 -0.0271 0.058 Uiso 1 1 calc R
N1 N 0.98603(18) 0.64923(19) 0.20528(9) 0.0398(3) Uani 1 1 d .
H1 H 0.8844 0.7693 0.1859 0.048 Uiso 1 1 calc R
C1 C 0.8369(2) 0.5223(2) 0.10152(10) 0.0339(3) Uani 1 1 d .
C2 C 0.9840(2) 0.4900(2) 0.17185(10) 0.0317(3) Uani 1 1 d .
C3 C 1.1247(2) 0.2899(2) 0.20877(11) 0.0387(4) Uani 1 1 d .
H3 H 1.2230 0.2651 0.2568 0.046 Uiso 1 1 calc R
C4 C 1.1215(3) 0.1301(2) 0.17628(12) 0.0463(4) Uani 1 1 d .
H4 H 1.2188 -0.0037 0.2015 0.056 Uiso 1 1 calc R
C5 C 0.9775(3) 0.1614(3) 0.10672(12) 0.0481(4) Uani 1 1 d .
H5 H 0.9762 0.0499 0.0848 0.058 Uiso 1 1 calc R
C6 C 0.8381(2) 0.3548(3) 0.07039(11) 0.0426(4) Uani 1 1 d .
H6 H 0.7398 0.3761 0.0230 0.051 Uiso 1 1 calc R
C7 C 1.1341(2) 0.6414(2) 0.26773(10) 0.0296(3) Uani 1 1 d .
C8 C 1.0737(2) 0.7212(2) 0.35655(10) 0.0294(3) Uani 1 1 d .
C9 C 1.2218(2) 0.7211(2) 0.41239(11) 0.0366(4) Uani 1 1 d .
H9 H 1.1846 0.7753 0.4726 0.044 Uiso 1 1 calc R
C10 C 1.4218(2) 0.6445(2) 0.38303(12) 0.0431(4) Uani 1 1 d .
H10 H 1.5194 0.6481 0.4225 0.052 Uiso 1 1 calc R
C11 C 1.4797(2) 0.5630(2) 0.29646(12) 0.0418(4) Uani 1 1 d .
H11 H 1.6177 0.5079 0.2768 0.050 Uiso 1 1 calc R
C12 C 1.3365(2) 0.5620(2) 0.23856(11) 0.0372(4) Uani 1 1 d .
H12 H 1.3757 0.5070 0.1785 0.045 Uiso 1 1 calc R
C13 C 0.6856(2) 0.7263(2) 0.06069(10) 0.0372(4) Uani 1 1 d .
C14 C 0.8543(2) 0.8042(2) 0.38840(11) 0.0388(4) Uani 1 1 d .
H14 H 0.7975 0.7230 0.3645 0.047 Uiso 1 1 calc R
C15 C 0.7299(3) 1.0235(3) 0.33932(13) 0.0562(5) Uani 1 1 d .
H15A H 0.7838 1.1070 0.3600 0.084 Uiso 1 1 calc R
H15B H 0.5881 1.0724 0.3596 0.084 Uiso 1 1 calc R
H15C H 0.7381 1.0315 0.2669 0.084 Uiso 1 1 calc R
C16 C 0.8269(3) 0.7878(2) 0.50147(12) 0.0504(5) Uani 1 1 d .
H16A H 0.9158 0.6496 0.5331 0.076 Uiso 1 1 calc R
H16B H 0.6854 0.8216 0.5174 0.076 Uiso 1 1 calc R
H16C H 0.8620 0.8817 0.5261 0.076 Uiso 1 1 calc R

loop_
_atom_site_aniso_label
_atom_site_aniso_U_11
_atom_site_aniso_U_22
_atom_site_aniso_U_33
_atom_site_aniso_U_23
_atom_site_aniso_U_13
_atom_site_aniso_U_12
O1 0.0414(6) 0.0478(7) 0.0465(7) -0.0113(5) -0.0139(5) -0.0165(5)
O2 0.0494(7) 0.0552(7) 0.0472(7) -0.0018(5) -0.0198(6) -0.0288(6)
N1 0.0336(7) 0.0350(7) 0.0450(8) -0.0121(6) -0.0134(6) -0.0073(6)
C1 0.0347(8) 0.0474(9) 0.0262(7) -0.0076(6) 0.0022(6) -0.0241(7)
C2 0.0314(8) 0.0399(9) 0.0280(8) -0.0104(6) 0.0036(6) -0.0186(7)
C3 0.0398(9) 0.0433(9) 0.0368(9) -0.0064(7) -0.0023(7) -0.0220(7)
C4 0.0546(11) 0.0401(9) 0.0486(10) -0.0057(8) 0.0015(8) -0.0260(8)
C5 0.0683(12) 0.0484(10) 0.0438(10) -0.0118(8) 0.0037(9) -0.0393(9)
C6 0.0540(10) 0.0593(11) 0.0306(8) -0.0075(8) -0.0006(7) -0.0393(9)
C7 0.0292(8) 0.0266(7) 0.0318(8) -0.0004(6) -0.0072(6) -0.0123(6)
C8 0.0307(8) 0.0261(7) 0.0320(8) -0.0028(6) -0.0033(6) -0.0138(6)
C9 0.0450(9) 0.0379(8) 0.0331(8) -0.0046(6) -0.0048(7) -0.0240(7)
C10 0.0403(9) 0.0524(10) 0.0448(10) 0.0051(8) -0.0153(7) -0.0303(8)
C11 0.0276(8) 0.0446(9) 0.0485(10) 0.0065(8) -0.0043(7) -0.0168(7)
C12 0.0345(8) 0.0368(8) 0.0346(8) -0.0044(7) 0.0017(7) -0.0124(7)
C13 0.0359(9) 0.0549(10) 0.0295(8) -0.0068(7) -0.0029(7) -0.0277(8)
C14 0.0342(8) 0.0387(9) 0.0437(9) -0.0130(7) 0.0039(7) -0.0154(7)
C15 0.0421(10) 0.0512(11) 0.0523(11) -0.0071(9) 0.0028(8) -0.0033(8)
C16 0.0550(11) 0.0446(10) 0.0490(10) -0.0130(8) 0.0159(8) -0.0212(8)

loop_
_atom_type_symbol
_atom_type_description
_atom_type_scat_dispersion_real
_atom_type_scat_dispersion_imag
_atom_type_scat_source
C C 0.0033 0.0016 'International Tables Vol C Tables 4.2.6.8 and 6.1.1.4'
H H 0.0000 0.0000 'International Tables Vol C Tables 4.2.6.8 and 6.1.1.4'
O O 0.0106 0.0060 'International Tables Vol C Tables 4.2.6.8 and 6.1.1.4'
N N 0.0061 0.0033 'International Tables Vol C Tables 4.2.6.8 and 6.1.1.4'

loop_
_geom_angle_atom_site_label_1
_geom_angle_atom_site_label_2
_geom_angle_atom_site_label_3
_geom_angle
C2 N1 C7 127.03(12)
C6 C1 C2 119.08(14)
C6 C1 C13 119.79(13)
C2 C1 C13 121.13(13)
N1 C2 C3 120.74(13)
N1 C2 C1 120.88(13)
C3 C2 C1 118.36(13)
C4 C3 C2 120.88(14)
C3 C4 C5 120.90(16)
C6 C5 C4 119.24(15)
C5 C6 C1 121.53(14)
C12 C7 C8 120.74(13)
C12 C7 N1 119.89(13)
C8 C7 N1 119.33(12)
C9 C8 C7 117.34(13)
C9 C8 C14 122.29(13)
C7 C8 C14 120.38(13)
C10 C9 C8 121.98(14)
C11 C10 C9 120.04(14)
C12 C11 C10 119.63(14)
C11 C12 C7 120.25(14)
O1 C13 O2 121.14(14)
O1 C13 C1 124.07(13)
O2 C13 C1 114.79(13)
C8 C14 C15 111.05(12)
C8 C14 C16 113.71(13)
C15 C14 C16 109.71(13)

loop_
_geom_bond_atom_site_label_1
_geom_bond_atom_site_label_2
_geom_bond_distance
O1 C13 1.2352(17)
O2 C13 1.3226(16)
N1 C2 1.3710(18)
N1 C7 1.4175(17)
C1 C6 1.405(2)
C1 C2 1.4161(19)
C1 C13 1.463(2)
C2 C3 1.408(2)
C3 C4 1.372(2)
C4 C5 1.394(2)
C5 C6 1.370(2)
C7 C12 1.3952(19)
C7 C8 1.4016(19)
C8 C9 1.3863(19)
C8 C14 1.5144(19)
C9 C10 1.382(2)
C10 C11 1.378(2)
C11 C12 1.378(2)
C14 C15 1.529(2)
C14 C16 1.535(2)

loop_
_cod_related_entry_id
_cod_related_entry_database
_cod_related_entry_code
1 ChemSpider 9065755
